data_2224995
loop_
_publ_author_name
'Jian, Fang-Fang'
'Ren, Ping'

_publ_section_title
;
 5,6-Diphenyl-3-(3-pyridyl)-1,2,4-triazine
;
_journal_coeditor_code HG2609
_journal_issue 2
_journal_name_full 'Acta Crystallographica Section E'
_journal_page_first o427
_journal_paper_doi 10.1107/S1600536810002187
_journal_volume 66
_journal_year 2010
_chemical_formula_iupac 'C20 H14 N4'
_chemical_formula_moiety 'C20 H14 N4'
_chemical_formula_sum 'C20 H14 N4'
_chemical_formula_weight 310.35
_chemical_melting_point 444
_chemical_name_common 5,6-Diphenyl-3-(3-pyridyl)-1,2,4-triazine
_chemical_name_systematic
;
5,6-Diphenyl-3-(3-pyridyl)-1,2,4-triazine
;
_space_group_IT_number 14
_symmetry_cell_setting monoclinic
_symmetry_space_group_name_Hall '-P 2ybc'
_symmetry_space_group_name_H-M 'P 1 21/c 1'
_atom_sites_solution_hydrogens geom
_atom_sites_solution_primary direct
_atom_sites_solution_secondary difmap
_audit_creation_method SHELXL-97
_cell_angle_alpha 90.00
_cell_angle_beta 125.587(6)
_cell_angle_gamma 90.00
_cell_formula_units_Z 4
_cell_length_a 14.4775(16)
_cell_length_b 7.0923(8)
_cell_length_c 18.5786(15)
_cell_measurement_reflns_used 25
_cell_measurement_temperature 293(2)
_cell_measurement_theta_max 28.29
_cell_measurement_theta_min 1.73
_cell_volume 1551.3(3)
_computing_cell_refinement 'CAD-4 Software (Enraf--Nonius, 1989)'
_computing_data_collection 'CAD-4 Software (Enraf--Nonius, 1989)'
_computing_data_reduction 'NRCVAX (Gabe <i>et al.</i>,  1989)'
_computing_molecular_graphics 'SHELXTL/PC (Sheldrick, 2008)'
_computing_publication_material 'WinGX (Farrugia, 1999)'
_computing_structure_refinement 'SHELXL97 (Sheldrick, 2008)'
_computing_structure_solution 'SHELXS97 (Sheldrick, 2008)'
_diffrn_ambient_temperature 293(2)
_diffrn_measured_fraction_theta_full 0.976
_diffrn_measured_fraction_theta_max 0.976
_diffrn_measurement_device_type 'Enraf--Nonius CAD-4 diffractometer'
_diffrn_measurement_method \w
_diffrn_radiation_monochromator graphite
_diffrn_radiation_source 'fine-focus sealed tube'
_diffrn_radiation_type MoK\a
_diffrn_radiation_wavelength 0.71073
_diffrn_reflns_av_R_equivalents 0.0330
_diffrn_reflns_av_sigmaI/netI 0.0435
_diffrn_reflns_limit_h_max 19
_diffrn_reflns_limit_h_min -16
_diffrn_reflns_limit_k_max 9
_diffrn_reflns_limit_k_min -7
_diffrn_reflns_limit_l_max 20
_diffrn_reflns_limit_l_min -24
_diffrn_reflns_number 9802
_diffrn_reflns_theta_full 28.29
_diffrn_reflns_theta_max 28.29
_diffrn_reflns_theta_min 1.73
_diffrn_standards_decay_% 0
_diffrn_standards_interval_count 200
_diffrn_standards_number 3
_exptl_absorpt_coefficient_mu 0.082
_exptl_absorpt_correction_type none
_exptl_crystal_colour yellow
_exptl_crystal_density_diffrn 1.329
_exptl_crystal_density_method 'not measured'
_exptl_crystal_description block
_exptl_crystal_F_000 648
_exptl_crystal_size_max 0.31
_exptl_crystal_size_mid 0.28
_exptl_crystal_size_min 0.26
_refine_diff_density_max 0.160
_refine_diff_density_min -0.153
_refine_ls_extinction_coef 0.0105(17)
_refine_ls_extinction_expression Fc^*^=kFc[1+0.001xFc^2^\l^3^/sin(2\q)]^-1/4^
_refine_ls_extinction_method 'SHELXL97 (Sheldrick, 2008)'
_refine_ls_goodness_of_fit_ref 1.035
_refine_ls_hydrogen_treatment constr
_refine_ls_matrix_type full
_refine_ls_number_parameters 218
_refine_ls_number_reflns 3770
_refine_ls_number_restraints 0
_refine_ls_restrained_S_all 1.035
_refine_ls_R_factor_all 0.0927
_refine_ls_R_factor_gt 0.0476
_refine_ls_shift/su_max 0.001
_refine_ls_shift/su_mean 0.000
_refine_ls_structure_factor_coef Fsqd
_refine_ls_weighting_details 'calc w=1/[\s^2^(Fo^2^)+(0.0536P)^2^] where P=(Fo^2^+2Fc^2^)/3'
_refine_ls_weighting_scheme calc
_refine_ls_wR_factor_gt 0.1057
_refine_ls_wR_factor_ref 0.1251
_reflns_number_gt 2184
_reflns_number_total 3770
_reflns_threshold_expression I>2\s(I)
_cod_data_source_file hg2609.cif
_cod_data_source_block I
_cod_depositor_comments
;
The following automatic conversions were performed:
'_symmetry_cell_setting' value 'Monoclinic' changed to 'monoclinic'
according to '/home/saulius/struct/CIF-dictionaries/cif_core.dic'
dictionary named 'cif_core.dic' version 2.4.1 from 2010-06-29.

Automatic conversion script
Id: cif_fix_enum 1527 2010-12-29 10:47:43Z saulius 

The following automatic conversions were performed:

'_symmetry_cell_setting' value 'Monoclinic' changed to 'monoclinic'
according to /home/saulius/struct/CIF-dictionaries/cif_core.dic
dictionary named 'cif_core.dic' version 2.4.1 from 2010-06-29.

Automatic conversion script
Id: cif_fix_values 1715 2011-07-08 13:25:40Z adriana 
;
_cod_original_sg_symbol_H-M 'P 21/c'
_cod_database_code 2224995
_cod_database_fobs_code 2224995

loop_
_symmetry_equiv_pos_as_xyz
'x, y, z'
'-x, y+1/2, -z+1/2'
'-x, -y, -z'
'x, -y-1/2, z-1/2'

loop_
_atom_site_type_symbol
_atom_site_label
_atom_site_fract_x
_atom_site_fract_y
_atom_site_fract_z
_atom_site_U_iso_or_equiv
_atom_site_adp_type
_atom_site_calc_flag
_atom_site_refinement_flags
_atom_site_occupancy
_atom_site_disorder_assembly
_atom_site_disorder_group
N N1 0.40833(10) 0.74465(17) 0.84881(7) 0.0422(3) Uani d . 1 . .
N N2 0.48148(11) 0.5785(2) 0.75648(8) 0.0554(4) Uani d . 1 . .
N N3 0.55312(11) 0.5984(2) 0.84483(8) 0.0546(4) Uani d . 1 . .
C C20 0.69841(13) 0.6021(2) 1.03161(9) 0.0505(4) Uani d . 1 . .
H H20A 0.7215 0.5456 0.9993 0.061 Uiso calc R 1 . .
C C1 0.19450(14) 0.9625(2) 0.65096(9) 0.0512(4) Uani d . 1 . .
H H1B 0.2415 0.9897 0.6334 0.061 Uiso calc R 1 . .
C C2 0.09076(15) 1.0535(2) 0.61123(10) 0.0598(5) Uani d . 1 . .
H H2B 0.0688 1.1431 0.5674 0.072 Uiso calc R 1 . .
C C3 0.02025(14) 1.0123(3) 0.63613(10) 0.0608(5) Uani d . 1 . .
H H3B -0.0496 1.0727 0.6087 0.073 Uiso calc R 1 . .
C C4 0.05291(13) 0.8823(2) 0.70138(10) 0.0555(4) Uani d . 1 . .
H H4B 0.0050 0.8541 0.7180 0.067 Uiso calc R 1 . .
C C5 0.15676(12) 0.7931(2) 0.74260(9) 0.0475(4) Uani d . 1 . .
H H5A 0.1793 0.7073 0.7879 0.057 Uiso calc R 1 . .
C C6 0.22752(12) 0.8308(2) 0.71683(9) 0.0410(4) Uani d . 1 . .
C C7 0.33957(11) 0.7350(2) 0.76126(8) 0.0398(4) Uani d . 1 . .
C C8 0.37453(12) 0.6390(2) 0.71427(9) 0.0430(4) Uani d . 1 . .
C C9 0.29850(13) 0.5980(2) 0.61817(9) 0.0437(4) Uani d . 1 . .
C C10 0.19430(15) 0.5132(3) 0.58174(10) 0.0625(5) Uani d . 1 . .
H H10A 0.1710 0.4833 0.6176 0.075 Uiso calc R 1 . .
C C11 0.12424(16) 0.4725(3) 0.49224(11) 0.0692(5) Uani d . 1 . .
H H11A 0.0546 0.4141 0.4684 0.083 Uiso calc R 1 . .
C C12 0.15742(15) 0.5181(2) 0.43853(10) 0.0581(5) Uani d . 1 . .
H H12A 0.1102 0.4912 0.3783 0.070 Uiso calc R 1 . .
C C13 0.25980(15) 0.6030(2) 0.47375(10) 0.0578(5) Uani d . 1 . .
H H13A 0.2819 0.6354 0.4373 0.069 Uiso calc R 1 . .
C C14 0.33114(14) 0.6412(2) 0.56364(10) 0.0531(4) Uani d . 1 . .
H H14A 0.4016 0.6964 0.5874 0.064 Uiso calc R 1 . .
C C15 0.51278(12) 0.6718(2) 0.88740(9) 0.0410(4) Uani d . 1 . .
C C16 0.59002(12) 0.6778(2) 0.98515(9) 0.0400(4) Uani d . 1 . .
C C17 0.55691(13) 0.7604(2) 1.03439(9) 0.0506(4) Uani d . 1 . .
H H17A 0.4845 0.8112 1.0062 0.061 Uiso calc R 1 . .
C C18 0.63165(14) 0.7668(2) 1.12525(10) 0.0569(5) Uani d . 1 . .
H H18A 0.6111 0.8231 1.1592 0.068 Uiso calc R 1 . .
C C19 0.73715(14) 0.6882(2) 1.16431(10) 0.0575(5) Uani d . 1 . .
H H19A 0.7876 0.6932 1.2257 0.069 Uiso calc R 1 . .
N N4 0.77171(11) 0.6048(2) 1.11941(8) 0.0585(4) Uani d . 1 . .

loop_
_atom_site_aniso_label
_atom_site_aniso_U_11
_atom_site_aniso_U_22
_atom_site_aniso_U_33
_atom_site_aniso_U_12
_atom_site_aniso_U_13
_atom_site_aniso_U_23
N1 0.0368(7) 0.0495(8) 0.0368(6) 0.0013(6) 0.0193(5) -0.0009(6)
N2 0.0498(9) 0.0713(10) 0.0462(8) 0.0062(7) 0.0285(7) -0.0046(7)
N3 0.0434(8) 0.0729(10) 0.0452(8) 0.0091(7) 0.0244(7) -0.0038(7)
C20 0.0439(9) 0.0556(10) 0.0456(9) 0.0041(7) 0.0223(8) 0.0010(8)
C1 0.0526(10) 0.0574(10) 0.0405(8) -0.0012(8) 0.0254(7) 0.0024(8)
C2 0.0567(11) 0.0541(11) 0.0424(9) 0.0059(8) 0.0138(8) 0.0065(8)
C3 0.0386(9) 0.0666(12) 0.0519(10) 0.0081(8) 0.0119(8) -0.0059(9)
C4 0.0402(9) 0.0705(12) 0.0524(10) -0.0002(8) 0.0249(8) -0.0068(9)
C5 0.0436(9) 0.0577(10) 0.0378(8) 0.0035(7) 0.0217(7) 0.0029(7)
C6 0.0372(8) 0.0486(9) 0.0319(7) -0.0006(7) 0.0171(6) -0.0040(6)
C7 0.0375(8) 0.0436(9) 0.0371(8) -0.0029(6) 0.0210(7) -0.0006(6)
C8 0.0421(8) 0.0484(9) 0.0400(8) -0.0013(7) 0.0248(7) -0.0011(7)
C9 0.0477(9) 0.0442(9) 0.0414(8) 0.0003(7) 0.0271(7) -0.0027(7)
C10 0.0674(12) 0.0758(13) 0.0490(10) -0.0227(10) 0.0366(9) -0.0126(9)
C11 0.0671(12) 0.0810(14) 0.0546(11) -0.0240(10) 0.0326(10) -0.0166(9)
C12 0.0664(12) 0.0608(11) 0.0397(9) 0.0004(9) 0.0267(8) -0.0065(8)
C13 0.0681(12) 0.0670(12) 0.0479(10) 0.0031(9) 0.0392(9) 0.0005(8)
C14 0.0526(10) 0.0626(11) 0.0492(9) -0.0026(8) 0.0325(8) -0.0038(8)
C15 0.0363(8) 0.0439(9) 0.0407(8) 0.0005(7) 0.0211(7) -0.0006(7)
C16 0.0349(8) 0.0403(8) 0.0420(8) -0.0022(6) 0.0206(7) -0.0005(7)
C17 0.0409(9) 0.0596(10) 0.0455(9) 0.0058(7) 0.0220(7) 0.0009(8)
C18 0.0576(11) 0.0638(11) 0.0452(9) 0.0006(9) 0.0276(8) -0.0052(8)
C19 0.0502(10) 0.0636(11) 0.0412(9) -0.0057(8) 0.0167(8) 0.0005(8)
N4 0.0426(8) 0.0701(10) 0.0471(8) 0.0048(7) 0.0173(7) 0.0048(7)

loop_
_atom_type_symbol
_atom_type_description
_atom_type_scat_dispersion_real
_atom_type_scat_dispersion_imag
_atom_type_scat_source
C C 0.0033 0.0016 'International Tables Vol C Tables 4.2.6.8 and 6.1.1.4'
H H 0.0000 0.0000 'International Tables Vol C Tables 4.2.6.8 and 6.1.1.4'
N N 0.0061 0.0033 'International Tables Vol C Tables 4.2.6.8 and 6.1.1.4'

loop_
_geom_angle_atom_site_label_1
_geom_angle_atom_site_label_2
_geom_angle_atom_site_label_3
_geom_angle_site_symmetry_1
_geom_angle_site_symmetry_3
_geom_angle
_geom_angle_publ_flag
C7 N1 C15 . . 116.31(12) ?
C8 N2 N3 . . 119.33(12) ?
C15 N3 N2 . . 118.20(13) ?
N4 C20 C16 . . 124.33(15) ?
N4 C20 H20A . . 117.8 ?
C16 C20 H20A . . 117.8 ?
C6 C1 C2 . . 119.60(16) ?
C6 C1 H1B . . 120.2 ?
C2 C1 H1B . . 120.2 ?
C3 C2 C1 . . 120.50(16) ?
C3 C2 H2B . . 119.8 ?
C1 C2 H2B . . 119.8 ?
C4 C3 C2 . . 119.95(16) ?
C4 C3 H3B . . 120.0 ?
C2 C3 H3B . . 120.0 ?
C3 C4 C5 . . 120.19(16) ?
C3 C4 H4B . . 119.9 ?
C5 C4 H4B . . 119.9 ?
C4 C5 C6 . . 120.33(15) ?
C4 C5 H5A . . 119.8 ?
C6 C5 H5A . . 119.8 ?
C1 C6 C5 . . 119.42(14) ?
C1 C6 C7 . . 120.15(13) ?
C5 C6 C7 . . 120.41(13) ?
N1 C7 C8 . . 120.00(13) ?
N1 C7 C6 . . 117.05(12) ?
C8 C7 C6 . . 122.95(12) ?
N2 C8 C7 . . 120.14(13) ?
N2 C8 C9 . . 116.00(13) ?
C7 C8 C9 . . 123.86(13) ?
C14 C9 C10 . . 118.71(14) ?
C14 C9 C8 . . 120.64(14) ?
C10 C9 C8 . . 120.64(13) ?
C9 C10 C11 . . 120.51(15) ?
C9 C10 H10A . . 119.7 ?
C11 C10 H10A . . 119.7 ?
C12 C11 C10 . . 120.12(17) ?
C12 C11 H11A . . 119.9 ?
C10 C11 H11A . . 119.9 ?
C13 C12 C11 . . 119.82(15) ?
C13 C12 H12A . . 120.1 ?
C11 C12 H12A . . 120.1 ?
C12 C13 C14 . . 120.27(15) ?
C12 C13 H13A . . 119.9 ?
C14 C13 H13A . . 119.9 ?
C9 C14 C13 . . 120.54(16) ?
C9 C14 H14A . . 119.7 ?
C13 C14 H14A . . 119.7 ?
N3 C15 N1 . . 125.41(13) ?
N3 C15 C16 . . 117.45(13) ?
N1 C15 C16 . . 117.13(12) ?
C20 C16 C17 . . 117.00(13) ?
C20 C16 C15 . . 121.79(13) ?
C17 C16 C15 . . 121.21(13) ?
C18 C17 C16 . . 119.76(15) ?
C18 C17 H17A . . 120.1 ?
C16 C17 H17A . . 120.1 ?
C19 C18 C17 . . 118.28(15) ?
C19 C18 H18A . . 120.9 ?
C17 C18 H18A . . 120.9 ?
N4 C19 C18 . . 123.81(15) ?
N4 C19 H19A . . 118.1 ?
C18 C19 H19A . . 118.1 ?
C20 N4 C19 . . 116.80(14) ?

loop_
_geom_bond_atom_site_label_1
_geom_bond_atom_site_label_2
_geom_bond_site_symmetry_2
_geom_bond_distance
_geom_bond_publ_flag
N1 C7 . 1.3253(16) ?
N1 C15 . 1.3440(18) ?
N2 C8 . 1.3356(19) ?
N2 N3 . 1.3448(17) ?
N3 C15 . 1.3322(18) ?
C20 N4 . 1.3313(18) ?
C20 C16 . 1.385(2) ?
C20 H20A . 0.9300 ?
C1 C6 . 1.385(2) ?
C1 C2 . 1.388(2) ?
C1 H1B . 0.9300 ?
C2 C3 . 1.375(2) ?
C2 H2B . 0.9300 ?
C3 C4 . 1.370(2) ?
C3 H3B . 0.9300 ?
C4 C5 . 1.381(2) ?
C4 H4B . 0.9300 ?
C5 C6 . 1.386(2) ?
C5 H5A . 0.9300 ?
C6 C7 . 1.4887(19) ?
C7 C8 . 1.4126(19) ?
C8 C9 . 1.4823(19) ?
C9 C14 . 1.379(2) ?
C9 C10 . 1.381(2) ?
C10 C11 . 1.383(2) ?
C10 H10A . 0.9300 ?
C11 C12 . 1.375(2) ?
C11 H11A . 0.9300 ?
C12 C13 . 1.363(2) ?
C12 H12A . 0.9300 ?
C13 C14 . 1.386(2) ?
C13 H13A . 0.9300 ?
C14 H14A . 0.9300 ?
C15 C16 . 1.4788(19) ?
C16 C17 . 1.386(2) ?
C17 C18 . 1.377(2) ?
C17 H17A . 0.9300 ?
C18 C19 . 1.371(2) ?
C18 H18A . 0.9300 ?
C19 N4 . 1.335(2) ?
C19 H19A . 0.9300 ?

loop_
_geom_hbond_atom_site_label_D
_geom_hbond_atom_site_label_H
_geom_hbond_atom_site_label_A
_geom_hbond_site_symmetry_A
_geom_hbond_distance_DH
_geom_hbond_distance_HA
_geom_hbond_distance_DA
_geom_hbond_angle_DHA
C20 H20A N3 . 0.93 2.49 2.824(4) 102
C13 H13A Cg1 2_655 0.93 3.49 3.345(4) 91
C19 H19A Cg2 3_666 0.93 3.67 3.109(4) 121

loop_
_cod_related_entry_id
_cod_related_entry_database
_cod_related_entry_code
1 ChemSpider 4912803
